data_2234803
loop_
_publ_author_name
'bin Shawkataly, Omar'
'Sirat, Siti Syaida'
'Quah, Ching Kheng'
'Fun, Hoong-Kun'

_publ_section_title
;
 [\m-1,6-Bis(diphenyphosphanyl)hexane-1:2\k^2^<i>P</i>:<i>P</i>']decacarbonyl-1\k^3^<i>C</i>,2\k^3^<i>C</i>,3\k^4^<i>C</i>-<i>triangulo</i>-triruthenium(0)
;
_journal_coeditor_code SJ5228
_journal_issue 5
_journal_name_full 'Acta Crystallographica Section E'
_journal_page_first m629
_journal_page_last m630
_journal_paper_doi 10.1107/S1600536812014614
_journal_volume 68
_journal_year 2012
_chemical_formula_iupac '[Ru3 (C30 H32 P2) (C O)10]'
_chemical_formula_moiety 'C40 H32 O10 P2 Ru3'
_chemical_formula_sum 'C40 H32 O10 P2 Ru3'
_chemical_formula_weight 1037.81
_chemical_name_systematic
;
[\m-1,6-Bis(diphenyphosphanyl)hexane-1:2\k^2^<i>P</i>:<i>P</i>']decacarbonyl-
1\k^3^<i>C</i>,2\k^3^<i>C</i>,3\k^4^<i>C</i>-<i>triangulo</i>-triruthenium(0)
;
_space_group_IT_number 14
_symmetry_cell_setting monoclinic
_symmetry_space_group_name_Hall '-P 2ybc'
_symmetry_space_group_name_H-M 'P 1 21/c 1'
_atom_sites_solution_hydrogens geom
_atom_sites_solution_primary direct
_atom_sites_solution_secondary difmap
_audit_creation_method SHELXL-97
_cell_angle_alpha 90.00
_cell_angle_beta 122.295(3)
_cell_angle_gamma 90.00
_cell_formula_units_Z 4
_cell_length_a 13.4836(6)
_cell_length_b 21.2700(10)
_cell_length_c 16.1025(6)
_cell_measurement_reflns_used 9965
_cell_measurement_temperature 100
_cell_measurement_theta_max 32.58
_cell_measurement_theta_min 3.14
_cell_volume 3903.7(3)
_computing_cell_refinement 'SAINT (Bruker, 2009)'
_computing_data_collection 'APEX2 (Bruker, 2009)'
_computing_data_reduction 'SAINT (Bruker, 2009)'
_computing_molecular_graphics 'SHELXTL (Sheldrick, 2008)'
_computing_publication_material 'SHELXTL (Sheldrick, 2008) and PLATON (Spek, 2009)'
_computing_structure_refinement 'SHELXTL (Sheldrick, 2008)'
_computing_structure_solution 'SHELXTL (Sheldrick, 2008)'
_diffrn_ambient_temperature 100
_diffrn_measured_fraction_theta_full 0.986
_diffrn_measured_fraction_theta_max 0.986
_diffrn_measurement_device_type
;
Bruker APEXII DUO CCD area-detector
;
_diffrn_measurement_method '\f and \w scans'
_diffrn_radiation_monochromator graphite
_diffrn_radiation_source 'fine-focus sealed tube'
_diffrn_radiation_type MoK\a
_diffrn_radiation_wavelength 0.71073
_diffrn_reflns_av_R_equivalents 0.0226
_diffrn_reflns_av_sigmaI/netI 0.0206
_diffrn_reflns_limit_h_max 20
_diffrn_reflns_limit_h_min -20
_diffrn_reflns_limit_k_max 32
_diffrn_reflns_limit_k_min -15
_diffrn_reflns_limit_l_max 24
_diffrn_reflns_limit_l_min -24
_diffrn_reflns_number 53262
_diffrn_reflns_theta_full 32.66
_diffrn_reflns_theta_max 32.66
_diffrn_reflns_theta_min 1.87
_diffrn_standards_number 0
_exptl_absorpt_coefficient_mu 1.285
_exptl_absorpt_correction_T_max 0.8694
_exptl_absorpt_correction_T_min 0.5618
_exptl_absorpt_correction_type multi-scan
_exptl_absorpt_process_details '(<i>SADABS</i>; Bruker, 2009)'
_exptl_crystal_colour brown
_exptl_crystal_density_diffrn 1.766
_exptl_crystal_density_method 'not measured'
_exptl_crystal_description block
_exptl_crystal_F_000 2056
_exptl_crystal_size_max 0.507
_exptl_crystal_size_mid 0.263
_exptl_crystal_size_min 0.112
_refine_diff_density_max 0.535
_refine_diff_density_min -0.577
_refine_ls_extinction_method none
_refine_ls_goodness_of_fit_ref 1.043
_refine_ls_hydrogen_treatment constr
_refine_ls_matrix_type full
_refine_ls_number_parameters 496
_refine_ls_number_reflns 14125
_refine_ls_number_restraints 0
_refine_ls_restrained_S_all 1.043
_refine_ls_R_factor_all 0.0226
_refine_ls_R_factor_gt 0.0188
_refine_ls_shift/su_max 0.004
_refine_ls_shift/su_mean 0.001
_refine_ls_structure_factor_coef Fsqd
_refine_ls_weighting_details 'calc w=1/[\s^2^(Fo^2^)+(0.0182P)^2^+1.6109P] where P=(Fo^2^+2Fc^2^)/3'
_refine_ls_weighting_scheme calc
_refine_ls_wR_factor_gt 0.0438
_refine_ls_wR_factor_ref 0.0458
_reflns_number_gt 12773
_reflns_number_total 14125
_reflns_threshold_expression I>2\s(I)
_cod_data_source_file sj5228.cif
_cod_data_source_block I
_cod_original_sg_symbol_H-M 'P 21/c'
_cod_database_code 2234803
_cod_database_fobs_code 2234803

loop_
_symmetry_equiv_pos_as_xyz
'x, y, z'
'-x, y+1/2, -z+1/2'
'-x, -y, -z'
'x, -y-1/2, z-1/2'

loop_
_atom_site_type_symbol
_atom_site_label
_atom_site_fract_x
_atom_site_fract_y
_atom_site_fract_z
_atom_site_U_iso_or_equiv
_atom_site_adp_type
_atom_site_calc_flag
_atom_site_refinement_flags
_atom_site_occupancy
_atom_site_symmetry_multiplicity
Ru Ru1 0.234282(8) 0.486493(4) 0.439613(7) 0.01568(2) Uani d . 1 1
Ru Ru2 0.007592(7) 0.536230(4) 0.293260(7) 0.01454(2) Uani d . 1 1
Ru Ru3 0.221591(7) 0.613182(4) 0.370118(6) 0.01222(2) Uani d . 1 1
P P1 -0.17243(2) 0.578706(14) 0.16853(2) 0.01642(5) Uani d . 1 1
P P2 0.21229(2) 0.713604(13) 0.30678(2) 0.01351(5) Uani d . 1 1
O O1 0.16758(11) 0.35305(5) 0.46383(10) 0.0385(3) Uani d . 1 1
O O2 0.49388(9) 0.47616(6) 0.59809(8) 0.0305(2) Uani d . 1 1
O O3 0.28204(10) 0.43668(5) 0.28450(8) 0.0287(2) Uani d . 1 1
O O4 0.19513(9) 0.54598(5) 0.59416(7) 0.0278(2) Uani d . 1 1
O O5 -0.08834(9) 0.40860(5) 0.29939(8) 0.0266(2) Uani d . 1 1
O O6 0.05342(9) 0.48931(5) 0.13661(7) 0.02588(19) Uani d . 1 1
O O7 -0.05743(9) 0.58536(5) 0.43750(7) 0.0266(2) Uani d . 1 1
O O8 0.47322(8) 0.62400(5) 0.54079(7) 0.02603(19) Uani d . 1 1
O O9 0.27197(8) 0.56475(4) 0.21625(7) 0.02217(17) Uani d . 1 1
O O10 0.13472(8) 0.67573(4) 0.49164(7) 0.02337(18) Uani d . 1 1
C C1 -0.33183(12) 0.47903(7) 0.12075(11) 0.0274(3) Uani d . 1 1
H H1A -0.2955 0.4605 0.0915 0.033 Uiso calc R 1 1
C C2 -0.42138(13) 0.44728(7) 0.12156(12) 0.0338(3) Uani d . 1 1
H H2A -0.4448 0.4078 0.0926 0.041 Uiso calc R 1 1
C C3 -0.47589(12) 0.47432(8) 0.16546(12) 0.0327(3) Uani d . 1 1
H H3A -0.5356 0.4529 0.1661 0.039 Uiso calc R 1 1
C C4 -0.44125(12) 0.53312(8) 0.20821(11) 0.0293(3) Uani d . 1 1
H H4A -0.4780 0.5514 0.2373 0.035 Uiso calc R 1 1
C C5 -0.35137(11) 0.56491(7) 0.20765(10) 0.0237(2) Uani d . 1 1
H H5A -0.3279 0.6043 0.2371 0.028 Uiso calc R 1 1
C C6 -0.29594(10) 0.53843(6) 0.16344(9) 0.0198(2) Uani d . 1 1
C C7 -0.32163(10) 0.68222(6) 0.08869(9) 0.0218(2) Uani d . 1 1
H H7A -0.3698 0.6547 0.0379 0.026 Uiso calc R 1 1
C C8 -0.35592(11) 0.74400(6) 0.08411(10) 0.0229(2) Uani d . 1 1
H H8A -0.4253 0.7583 0.0293 0.027 Uiso calc R 1 1
C C9 -0.28679(11) 0.78458(6) 0.16140(10) 0.0224(2) Uani d . 1 1
H H9A -0.3105 0.8260 0.1590 0.027 Uiso calc R 1 1
C C10 -0.18240(11) 0.76352(6) 0.24221(9) 0.0215(2) Uani d . 1 1
H H10A -0.1366 0.7907 0.2942 0.026 Uiso calc R 1 1
C C11 -0.14562(10) 0.70156(6) 0.24601(9) 0.0177(2) Uani d . 1 1
H H11A -0.0748 0.6879 0.3000 0.021 Uiso calc R 1 1
C C12 -0.21474(9) 0.66040(5) 0.16923(8) 0.01632(19) Uani d . 1 1
C C13 -0.20318(11) 0.56961(6) 0.04288(9) 0.0227(2) Uani d . 1 1
H H13A -0.2003 0.5252 0.0304 0.027 Uiso calc R 1 1
H H13B -0.2823 0.5842 -0.0034 0.027 Uiso calc R 1 1
C C14 -0.11829(13) 0.60517(7) 0.02351(11) 0.0276(3) Uani d . 1 1
H H14A -0.0394 0.5994 0.0801 0.033 Uiso calc R 1 1
H H14B -0.1212 0.5856 -0.0322 0.033 Uiso calc R 1 1
C C15 -0.13912(11) 0.67564(7) 0.00301(9) 0.0232(2) Uani d . 1 1
H H15A -0.1500 0.6949 0.0522 0.028 Uiso calc R 1 1
H H15B -0.2105 0.6820 -0.0607 0.028 Uiso calc R 1 1
C C16 -0.03673(11) 0.70793(7) 0.00415(9) 0.0231(2) Uani d . 1 1
H H16A -0.0293 0.6900 -0.0476 0.028 Uiso calc R 1 1
H H16B -0.0552 0.7522 -0.0106 0.028 Uiso calc R 1 1
C C17 0.08159(10) 0.70214(6) 0.10166(9) 0.0194(2) Uani d . 1 1
H H17A 0.1005 0.6580 0.1169 0.023 Uiso calc R 1 1
H H17B 0.1421 0.7209 0.0944 0.023 Uiso calc R 1 1
C C18 0.08221(10) 0.73398(6) 0.18724(8) 0.0172(2) Uani d . 1 1
H H18A 0.0124 0.7215 0.1864 0.021 Uiso calc R 1 1
H H18B 0.0795 0.7792 0.1785 0.021 Uiso calc R 1 1
C C19 0.12991(12) 0.81696(6) 0.36458(10) 0.0215(2) Uani d . 1 1
H H19A 0.0584 0.8121 0.3055 0.026 Uiso calc R 1 1
C C20 0.14418(14) 0.86478(6) 0.42961(11) 0.0289(3) Uani d . 1 1
H H20A 0.0820 0.8917 0.4135 0.035 Uiso calc R 1 1
C C21 0.24985(16) 0.87246(7) 0.51764(11) 0.0324(3) Uani d . 1 1
H H21A 0.2591 0.9048 0.5601 0.039 Uiso calc R 1 1
C C22 0.34173(15) 0.83192(7) 0.54228(11) 0.0326(3) Uani d . 1 1
H H22A 0.4129 0.8368 0.6017 0.039 Uiso calc R 1 1
C C23 0.32780(12) 0.78409(7) 0.47855(10) 0.0263(3) Uani d . 1 1
H H23A 0.3895 0.7565 0.4962 0.032 Uiso calc R 1 1
C C24 0.22258(10) 0.77667(5) 0.38820(9) 0.0170(2) Uani d . 1 1
C C25 0.32775(12) 0.79391(6) 0.24798(10) 0.0244(2) Uani d . 1 1
H H25A 0.2639 0.8203 0.2284 0.029 Uiso calc R 1 1
C C26 0.41702(13) 0.81267(7) 0.23448(11) 0.0294(3) Uani d . 1 1
H H26A 0.4117 0.8510 0.2045 0.035 Uiso calc R 1 1
C C27 0.51388(13) 0.77433(8) 0.26570(11) 0.0299(3) Uani d . 1 1
H H27A 0.5740 0.7872 0.2575 0.036 Uiso calc R 1 1
C C28 0.52104(11) 0.71679(7) 0.30923(10) 0.0267(3) Uani d . 1 1
H H28A 0.5864 0.6913 0.3307 0.032 Uiso calc R 1 1
C C29 0.43030(10) 0.69707(6) 0.32084(9) 0.0203(2) Uani d . 1 1
H H29A 0.4347 0.6581 0.3487 0.024 Uiso calc R 1 1
C C30 0.33307(10) 0.73567(6) 0.29084(9) 0.0172(2) Uani d . 1 1
C C31 0.18777(12) 0.40334(6) 0.45353(11) 0.0252(3) Uani d . 1 1
C C32 0.39740(11) 0.48128(6) 0.53746(10) 0.0212(2) Uani d . 1 1
C C33 0.26107(11) 0.45749(6) 0.33856(10) 0.0217(2) Uani d . 1 1
C C34 0.20400(11) 0.52583(6) 0.53304(10) 0.0208(2) Uani d . 1 1
C C35 -0.05373(11) 0.45692(6) 0.29581(9) 0.0201(2) Uani d . 1 1
C C36 0.04399(10) 0.50930(6) 0.19821(10) 0.0203(2) Uani d . 1 1
C C37 -0.02635(10) 0.56878(6) 0.38771(9) 0.0189(2) Uani d . 1 1
C C38 0.37863(10) 0.61975(5) 0.47485(9) 0.0177(2) Uani d . 1 1
C C39 0.24923(10) 0.57992(5) 0.27257(9) 0.0168(2) Uani d . 1 1
C C40 0.16108(10) 0.64892(5) 0.44471(9) 0.0170(2) Uani d . 1 1

loop_
_atom_site_aniso_label
_atom_site_aniso_U_11
_atom_site_aniso_U_22
_atom_site_aniso_U_33
_atom_site_aniso_U_12
_atom_site_aniso_U_13
_atom_site_aniso_U_23
Ru1 0.01584(4) 0.01339(4) 0.02068(4) 0.00335(3) 0.01167(3) 0.00438(3)
Ru2 0.01199(4) 0.01355(4) 0.01822(4) -0.00056(3) 0.00816(3) -0.00232(3)
Ru3 0.01112(4) 0.01189(4) 0.01314(4) 0.00063(3) 0.00614(3) 0.00121(3)
P1 0.01275(11) 0.01649(12) 0.01796(13) -0.00106(9) 0.00683(10) -0.00405(10)
P2 0.01276(11) 0.01292(11) 0.01512(12) 0.00080(9) 0.00762(10) 0.00159(9)
O1 0.0567(7) 0.0181(4) 0.0655(8) 0.0020(5) 0.0492(7) 0.0052(5)
O2 0.0213(4) 0.0415(6) 0.0276(5) 0.0099(4) 0.0124(4) 0.0101(4)
O3 0.0399(5) 0.0225(4) 0.0327(5) 0.0099(4) 0.0254(5) 0.0058(4)
O4 0.0331(5) 0.0297(5) 0.0264(5) 0.0078(4) 0.0197(4) 0.0051(4)
O5 0.0330(5) 0.0193(4) 0.0354(5) -0.0065(4) 0.0235(4) -0.0062(4)
O6 0.0247(4) 0.0281(5) 0.0280(5) -0.0006(4) 0.0163(4) -0.0075(4)
O7 0.0257(4) 0.0307(5) 0.0302(5) -0.0051(4) 0.0195(4) -0.0077(4)
O8 0.0165(4) 0.0280(5) 0.0237(4) -0.0011(3) 0.0041(3) 0.0029(4)
O9 0.0284(4) 0.0205(4) 0.0219(4) 0.0029(3) 0.0162(4) 0.0022(3)
O10 0.0276(4) 0.0204(4) 0.0293(5) -0.0031(3) 0.0200(4) -0.0045(4)
C1 0.0203(5) 0.0245(6) 0.0328(7) -0.0057(5) 0.0110(5) -0.0068(5)
C2 0.0249(6) 0.0293(7) 0.0364(8) -0.0113(5) 0.0091(6) -0.0031(6)
C3 0.0169(5) 0.0404(8) 0.0320(7) -0.0055(5) 0.0071(5) 0.0094(6)
C4 0.0207(6) 0.0371(7) 0.0312(7) 0.0030(5) 0.0146(5) 0.0097(6)
C5 0.0203(5) 0.0249(6) 0.0263(6) 0.0009(4) 0.0127(5) 0.0021(5)
C6 0.0129(4) 0.0204(5) 0.0225(5) -0.0009(4) 0.0071(4) -0.0007(4)
C7 0.0151(5) 0.0237(5) 0.0205(5) 0.0001(4) 0.0054(4) -0.0020(5)
C8 0.0159(5) 0.0252(6) 0.0238(6) 0.0045(4) 0.0082(4) 0.0051(5)
C9 0.0219(5) 0.0189(5) 0.0283(6) 0.0035(4) 0.0147(5) 0.0033(5)
C10 0.0228(5) 0.0183(5) 0.0223(5) -0.0006(4) 0.0112(5) -0.0032(4)
C11 0.0157(5) 0.0187(5) 0.0167(5) 0.0003(4) 0.0073(4) -0.0011(4)
C12 0.0138(4) 0.0169(5) 0.0174(5) 0.0004(4) 0.0077(4) -0.0015(4)
C13 0.0215(5) 0.0253(6) 0.0201(5) -0.0037(4) 0.0102(5) -0.0075(5)
C14 0.0314(7) 0.0268(6) 0.0312(7) -0.0001(5) 0.0212(6) -0.0033(5)
C15 0.0183(5) 0.0305(6) 0.0167(5) 0.0021(5) 0.0067(4) 0.0030(5)
C16 0.0210(5) 0.0313(6) 0.0147(5) 0.0041(5) 0.0080(4) 0.0049(5)
C17 0.0177(5) 0.0247(5) 0.0158(5) 0.0024(4) 0.0089(4) 0.0019(4)
C18 0.0160(5) 0.0188(5) 0.0162(5) 0.0028(4) 0.0082(4) 0.0026(4)
C19 0.0272(6) 0.0168(5) 0.0267(6) 0.0036(4) 0.0186(5) 0.0034(4)
C20 0.0468(8) 0.0183(5) 0.0377(7) 0.0062(5) 0.0333(7) 0.0035(5)
C21 0.0619(10) 0.0191(6) 0.0292(7) -0.0046(6) 0.0331(7) -0.0038(5)
C22 0.0443(8) 0.0274(7) 0.0223(6) -0.0061(6) 0.0152(6) -0.0059(5)
C23 0.0269(6) 0.0243(6) 0.0217(6) 0.0002(5) 0.0090(5) -0.0031(5)
C24 0.0208(5) 0.0140(4) 0.0189(5) -0.0004(4) 0.0123(4) 0.0007(4)
C25 0.0263(6) 0.0203(5) 0.0320(7) -0.0015(4) 0.0192(5) 0.0029(5)
C26 0.0352(7) 0.0259(6) 0.0363(7) -0.0090(5) 0.0252(6) 0.0001(6)
C27 0.0265(6) 0.0389(8) 0.0334(7) -0.0117(6) 0.0221(6) -0.0068(6)
C28 0.0179(5) 0.0369(7) 0.0292(6) -0.0018(5) 0.0151(5) -0.0036(6)
C29 0.0164(5) 0.0248(5) 0.0213(5) -0.0001(4) 0.0111(4) 0.0004(4)
C30 0.0170(5) 0.0178(5) 0.0188(5) -0.0024(4) 0.0110(4) -0.0008(4)
C31 0.0302(6) 0.0196(5) 0.0371(7) 0.0043(5) 0.0255(6) 0.0035(5)
C32 0.0226(5) 0.0222(5) 0.0243(6) 0.0064(4) 0.0162(5) 0.0071(5)
C33 0.0240(5) 0.0163(5) 0.0269(6) 0.0053(4) 0.0150(5) 0.0062(4)
C34 0.0193(5) 0.0190(5) 0.0256(6) 0.0045(4) 0.0129(5) 0.0066(4)
C35 0.0198(5) 0.0186(5) 0.0246(6) -0.0009(4) 0.0138(5) -0.0048(4)
C36 0.0159(5) 0.0198(5) 0.0251(6) -0.0004(4) 0.0109(4) -0.0025(4)
C37 0.0147(4) 0.0186(5) 0.0221(5) -0.0024(4) 0.0089(4) -0.0025(4)
C38 0.0174(5) 0.0168(5) 0.0191(5) 0.0006(4) 0.0099(4) 0.0023(4)
C39 0.0173(5) 0.0140(4) 0.0177(5) 0.0013(4) 0.0085(4) 0.0030(4)
C40 0.0159(4) 0.0155(5) 0.0196(5) -0.0012(4) 0.0095(4) 0.0018(4)

loop_
_atom_type_symbol
_atom_type_description
_atom_type_scat_dispersion_real
_atom_type_scat_dispersion_imag
_atom_type_scat_source
C C 0.0033 0.0016 'International Tables Vol C Tables 4.2.6.8 and 6.1.1.4'
H H 0.0000 0.0000 'International Tables Vol C Tables 4.2.6.8 and 6.1.1.4'
O O 0.0106 0.0060 'International Tables Vol C Tables 4.2.6.8 and 6.1.1.4'
P P 0.1023 0.0942 'International Tables Vol C Tables 4.2.6.8 and 6.1.1.4'
Ru Ru -1.2594 0.8363 'International Tables Vol C Tables 4.2.6.8 and 6.1.1.4'

loop_
_geom_angle_atom_site_label_1
_geom_angle_atom_site_label_2
_geom_angle_atom_site_label_3
_geom_angle
C32 Ru1 C31 98.85(6)
C32 Ru1 C34 90.69(5)
C31 Ru1 C34 95.10(6)
C32 Ru1 C33 91.44(5)
C31 Ru1 C33 91.35(6)
C34 Ru1 C33 172.82(5)
C32 Ru1 Ru2 161.50(4)
C31 Ru1 Ru2 99.37(4)
C34 Ru1 Ru2 84.58(4)
C33 Ru1 Ru2 91.27(4)
C32 Ru1 Ru3 100.25(4)
C31 Ru1 Ru3 160.89(4)
C34 Ru1 Ru3 84.54(4)
C33 Ru1 Ru3 88.33(4)
Ru2 Ru1 Ru3 61.547(3)
C35 Ru2 C36 92.98(5)
C35 Ru2 C37 90.71(5)
C36 Ru2 C37 176.27(5)
C35 Ru2 P1 95.60(4)
C36 Ru2 P1 91.18(4)
C37 Ru2 P1 87.95(4)
C35 Ru2 Ru1 86.55(4)
C36 Ru2 Ru1 86.07(4)
C37 Ru2 Ru1 94.67(4)
P1 Ru2 Ru1 176.602(9)
C35 Ru2 Ru3 145.79(4)
C36 Ru2 Ru3 83.75(4)
C37 Ru2 Ru3 93.48(3)
P1 Ru2 Ru3 118.456(9)
Ru1 Ru2 Ru3 59.283(4)
C38 Ru3 C39 98.20(5)
C38 Ru3 C40 93.46(5)
C39 Ru3 C40 168.09(5)
C38 Ru3 P2 95.48(4)
C39 Ru3 P2 88.20(3)
C40 Ru3 P2 88.26(3)
C38 Ru3 Ru1 85.21(4)
C39 Ru3 Ru1 88.63(3)
C40 Ru3 Ru1 94.79(3)
P2 Ru3 Ru1 176.823(8)
C38 Ru3 Ru2 142.89(4)
C39 Ru3 Ru2 91.49(3)
C40 Ru3 Ru2 80.56(3)
P2 Ru3 Ru2 120.673(8)
Ru1 Ru3 Ru2 59.170(4)
C12 P1 C6 99.50(5)
C12 P1 C13 102.59(6)
C6 P1 C13 103.60(6)
C12 P1 Ru2 122.83(4)
C6 P1 Ru2 110.90(4)
C13 P1 Ru2 114.87(4)
C24 P2 C18 104.06(5)
C24 P2 C30 100.32(5)
C18 P2 C30 102.40(5)
C24 P2 Ru3 113.02(4)
C18 P2 Ru3 118.14(4)
C30 P2 Ru3 116.62(4)
C2 C1 C6 120.65(14)
C2 C1 H1A 119.7
C6 C1 H1A 119.7
C3 C2 C1 120.18(14)
C3 C2 H2A 119.9
C1 C2 H2A 119.9
C4 C3 C2 119.89(13)
C4 C3 H3A 120.1
C2 C3 H3A 120.1
C3 C4 C5 119.99(14)
C3 C4 H4A 120.0
C5 C4 H4A 120.0
C4 C5 C6 120.80(13)
C4 C5 H5A 119.6
C6 C5 H5A 119.6
C1 C6 C5 118.49(12)
C1 C6 P1 120.81(10)
C5 C6 P1 120.58(10)
C8 C7 C12 120.79(11)
C8 C7 H7A 119.6
C12 C7 H7A 119.6
C7 C8 C9 119.91(11)
C7 C8 H8A 120.0
C9 C8 H8A 120.0
C10 C9 C8 120.02(12)
C10 C9 H9A 120.0
C8 C9 H9A 120.0
C9 C10 C11 120.31(12)
C9 C10 H10A 119.8
C11 C10 H10A 119.8
C12 C11 C10 120.08(11)
C12 C11 H11A 120.0
C10 C11 H11A 120.0
C11 C12 C7 118.84(11)
C11 C12 P1 122.69(9)
C7 C12 P1 118.47(9)
C14 C13 P1 114.55(9)
C14 C13 H13A 108.6
P1 C13 H13A 108.6
C14 C13 H13B 108.6
P1 C13 H13B 108.6
H13A C13 H13B 107.6
C15 C14 C13 117.11(11)
C15 C14 H14A 108.0
C13 C14 H14A 108.0
C15 C14 H14B 108.0
C13 C14 H14B 108.0
H14A C14 H14B 107.3
C14 C15 C16 112.10(11)
C14 C15 H15A 109.2
C16 C15 H15A 109.2
C14 C15 H15B 109.2
C16 C15 H15B 109.2
H15A C15 H15B 107.9
C17 C16 C15 114.47(10)
C17 C16 H16A 108.6
C15 C16 H16A 108.6
C17 C16 H16B 108.6
C15 C16 H16B 108.6
H16A C16 H16B 107.6
C18 C17 C16 112.87(10)
C18 C17 H17A 109.0
C16 C17 H17A 109.0
C18 C17 H17B 109.0
C16 C17 H17B 109.0
H17A C17 H17B 107.8
C17 C18 P2 112.48(8)
C17 C18 H18A 109.1
P2 C18 H18A 109.1
C17 C18 H18B 109.1
P2 C18 H18B 109.1
H18A C18 H18B 107.8
C24 C19 C20 119.99(13)
C24 C19 H19A 120.0
C20 C19 H19A 120.0
C21 C20 C19 120.57(13)
C21 C20 H20A 119.7
C19 C20 H20A 119.7
C20 C21 C22 119.71(13)
C20 C21 H21A 120.1
C22 C21 H21A 120.1
C21 C22 C23 119.98(14)
C21 C22 H22A 120.0
C23 C22 H22A 120.0
C22 C23 C24 121.02(13)
C22 C23 H23A 119.5
C24 C23 H23A 119.5
C19 C24 C23 118.68(12)
C19 C24 P2 122.90(9)
C23 C24 P2 118.41(9)
C26 C25 C30 120.65(13)
C26 C25 H25A 119.7
C30 C25 H25A 119.7
C27 C26 C25 120.05(13)
C27 C26 H26A 120.0
C25 C26 H26A 120.0
C26 C27 C28 119.99(12)
C26 C27 H27A 120.0
C28 C27 H27A 120.0
C27 C28 C29 120.18(13)
C27 C28 H28A 119.9
C29 C28 H28A 119.9
C30 C29 C28 120.31(12)
C30 C29 H29A 119.8
C28 C29 H29A 119.8
C29 C30 C25 118.81(11)
C29 C30 P2 122.63(9)
C25 C30 P2 118.56(9)
O1 C31 Ru1 175.53(12)
O2 C32 Ru1 176.94(12)
O3 C33 Ru1 174.44(11)
O4 C34 Ru1 173.73(11)
O5 C35 Ru2 178.36(13)
O6 C36 Ru2 171.84(11)
O7 C37 Ru2 173.03(10)
O8 C38 Ru3 177.79(11)
O9 C39 Ru3 173.87(10)
O10 C40 Ru3 171.83(10)

loop_
_geom_bond_atom_site_label_1
_geom_bond_atom_site_label_2
_geom_bond_distance
Ru1 C32 1.9050(13)
Ru1 C31 1.9293(14)
Ru1 C34 1.9459(13)
Ru1 C33 1.9461(14)
Ru1 Ru2 2.88419(18)
Ru1 Ru3 2.88758(17)
Ru2 C35 1.8887(13)
Ru2 C36 1.9271(13)
Ru2 C37 1.9354(13)
Ru2 P1 2.3522(3)
Ru2 Ru3 2.95309(16)
Ru3 C38 1.8792(12)
Ru3 C39 1.9319(12)
Ru3 C40 1.9322(12)
Ru3 P2 2.3413(3)
P1 C12 1.8308(12)
P1 C6 1.8353(12)
P1 C13 1.8458(13)
P2 C24 1.8285(12)
P2 C18 1.8334(11)
P2 C30 1.8399(12)
O1 C31 1.1376(17)
O2 C32 1.1402(16)
O3 C33 1.1387(16)
O4 C34 1.1368(16)
O5 C35 1.1429(15)
O6 C36 1.1472(16)
O7 C37 1.1409(16)
O8 C38 1.1468(15)
O9 C39 1.1480(15)
O10 C40 1.1445(15)
C1 C2 1.390(2)
C1 C6 1.3954(18)
C1 H1A 0.9300
C2 C3 1.388(2)
C2 H2A 0.9300
C3 C4 1.383(2)
C3 H3A 0.9300
C4 C5 1.3920(19)
C4 H4A 0.9300
C5 C6 1.3969(18)
C5 H5A 0.9300
C7 C8 1.3818(18)
C7 C12 1.4061(16)
C7 H7A 0.9300
C8 C9 1.3869(19)
C8 H8A 0.9300
C9 C10 1.3849(18)
C9 H9A 0.9300
C10 C11 1.3980(17)
C10 H10A 0.9300
C11 C12 1.3899(16)
C11 H11A 0.9300
C13 C14 1.5366(19)
C13 H13A 0.9700
C13 H13B 0.9700
C14 C15 1.528(2)
C14 H14A 0.9700
C14 H14B 0.9700
C15 C16 1.5333(19)
C15 H15A 0.9700
C15 H15B 0.9700
C16 C17 1.5326(17)
C16 H16A 0.9700
C16 H16B 0.9700
C17 C18 1.5315(17)
C17 H17A 0.9700
C17 H17B 0.9700
C18 H18A 0.9700
C18 H18B 0.9700
C19 C24 1.3902(17)
C19 C20 1.3974(19)
C19 H19A 0.9300
C20 C21 1.381(2)
C20 H20A 0.9300
C21 C22 1.382(2)
C21 H21A 0.9300
C22 C23 1.385(2)
C22 H22A 0.9300
C23 C24 1.3959(17)
C23 H23A 0.9300
C25 C26 1.3910(19)
C25 C30 1.4012(17)
C25 H25A 0.9300
C26 C27 1.386(2)
C26 H26A 0.9300
C27 C28 1.388(2)
C27 H27A 0.9300
C28 C29 1.3973(17)
C28 H28A 0.9300
C29 C30 1.3961(17)
C29 H29A 0.9300

loop_
_geom_hbond_atom_site_label_D
_geom_hbond_atom_site_label_H
_geom_hbond_atom_site_label_A
_geom_hbond_site_symmetry_A
_geom_hbond_distance_DH
_geom_hbond_distance_HA
_geom_hbond_distance_DA
_geom_hbond_angle_DHA
_geom_hbond_publ_flag
C9 H9A O3 2_555 0.9300 2.4800 3.3421(17) 154.00 yes
C14 H14A O6 . 0.9700 2.5800 3.2007(19) 122.00 yes
C20 H20A O6 2_555 0.9300 2.5900 3.495(2) 164.00 yes
C21 H21A O9 4_576 0.9300 2.5100 3.329(2) 147.00 yes

loop_
_geom_torsion_atom_site_label_1
_geom_torsion_atom_site_label_2
_geom_torsion_atom_site_label_3
_geom_torsion_atom_site_label_4
_geom_torsion
C32 Ru1 Ru2 C35 -170.75(13)
C31 Ru1 Ru2 C35 -0.70(6)
C34 Ru1 Ru2 C35 -94.99(5)
C33 Ru1 Ru2 C35 90.88(5)
Ru3 Ru1 Ru2 C35 178.29(4)
C32 Ru1 Ru2 C36 96.01(13)
C31 Ru1 Ru2 C36 -93.93(6)
C34 Ru1 Ru2 C36 171.78(5)
C33 Ru1 Ru2 C36 -2.35(5)
Ru3 Ru1 Ru2 C36 85.06(4)
C32 Ru1 Ru2 C37 -80.33(13)
C31 Ru1 Ru2 C37 89.73(6)
C34 Ru1 Ru2 C37 -4.56(5)
C33 Ru1 Ru2 C37 -178.69(5)
Ru3 Ru1 Ru2 C37 -91.28(4)
C32 Ru1 Ru2 P1 59.97(19)
C31 Ru1 Ru2 P1 -129.98(15)
C34 Ru1 Ru2 P1 135.73(15)
C33 Ru1 Ru2 P1 -38.40(15)
Ru3 Ru1 Ru2 P1 49.01(14)
C32 Ru1 Ru2 Ru3 10.95(12)
C31 Ru1 Ru2 Ru3 -178.99(4)
C34 Ru1 Ru2 Ru3 86.72(4)
C33 Ru1 Ru2 Ru3 -87.41(4)
C32 Ru1 Ru3 C38 -7.39(5)
C31 Ru1 Ru3 C38 172.15(13)
C34 Ru1 Ru3 C38 82.32(5)
C33 Ru1 Ru3 C38 -98.55(5)
Ru2 Ru1 Ru3 C38 169.10(4)
C32 Ru1 Ru3 C39 90.96(5)
C31 Ru1 Ru3 C39 -89.51(13)
C34 Ru1 Ru3 C39 -179.33(5)
C33 Ru1 Ru3 C39 -0.20(5)
Ru2 Ru1 Ru3 C39 -92.56(3)
C32 Ru1 Ru3 C40 -100.47(5)
C31 Ru1 Ru3 C40 79.06(13)
C34 Ru1 Ru3 C40 -10.76(5)
C33 Ru1 Ru3 C40 168.37(5)
Ru2 Ru1 Ru3 C40 76.02(3)
C32 Ru1 Ru3 P2 95.40(15)
C31 Ru1 Ru3 P2 -85.07(19)
C34 Ru1 Ru3 P2 -174.89(15)
C33 Ru1 Ru3 P2 4.24(15)
Ru2 Ru1 Ru3 P2 -88.11(14)
C32 Ru1 Ru3 Ru2 -176.49(4)
C31 Ru1 Ru3 Ru2 3.05(13)
C34 Ru1 Ru3 Ru2 -86.78(4)
C33 Ru1 Ru3 Ru2 92.35(4)
C35 Ru2 Ru3 C38 -21.23(9)
C36 Ru2 Ru3 C38 -107.34(7)
C37 Ru2 Ru3 C38 75.17(7)
P1 Ru2 Ru3 C38 164.72(6)
Ru1 Ru2 Ru3 C38 -18.20(6)
C35 Ru2 Ru3 C39 84.48(8)
C36 Ru2 Ru3 C39 -1.62(5)
C37 Ru2 Ru3 C39 -179.12(5)
P1 Ru2 Ru3 C39 -89.57(3)
Ru1 Ru2 Ru3 C39 87.51(3)
C35 Ru2 Ru3 C40 -104.44(8)
C36 Ru2 Ru3 C40 169.45(5)
C37 Ru2 Ru3 C40 -8.04(5)
P1 Ru2 Ru3 C40 81.51(4)
Ru1 Ru2 Ru3 C40 -101.41(3)
C35 Ru2 Ru3 P2 173.27(7)
C36 Ru2 Ru3 P2 87.17(4)
C37 Ru2 Ru3 P2 -90.32(4)
P1 Ru2 Ru3 P2 -0.775(13)
Ru1 Ru2 Ru3 P2 176.308(10)
C35 Ru2 Ru3 Ru1 -3.03(7)
C36 Ru2 Ru3 Ru1 -89.14(4)
C37 Ru2 Ru3 Ru1 93.37(4)
P1 Ru2 Ru3 Ru1 -177.083(10)
C35 Ru2 P1 C12 141.36(6)
C36 Ru2 P1 C12 -125.53(6)
C37 Ru2 P1 C12 50.85(6)
Ru1 Ru2 P1 C12 -89.57(15)
Ru3 Ru2 P1 C12 -42.00(5)
C35 Ru2 P1 C6 24.19(6)
C36 Ru2 P1 C6 117.30(6)
C37 Ru2 P1 C6 -66.32(6)
Ru1 Ru2 P1 C6 153.26(14)
Ru3 Ru2 P1 C6 -159.17(4)
C35 Ru2 P1 C13 -92.83(6)
C36 Ru2 P1 C13 0.28(6)
C37 Ru2 P1 C13 176.66(6)
Ru1 Ru2 P1 C13 36.24(16)
Ru3 Ru2 P1 C13 83.81(5)
C38 Ru3 P2 C24 -67.34(6)
C39 Ru3 P2 C24 -165.41(5)
C40 Ru3 P2 C24 25.97(5)
Ru1 Ru3 P2 C24 -169.85(14)
Ru2 Ru3 P2 C24 103.93(4)
C38 Ru3 P2 C18 170.88(6)
C39 Ru3 P2 C18 72.82(6)
C40 Ru3 P2 C18 -95.80(6)
Ru1 Ru3 P2 C18 68.38(15)
Ru2 Ru3 P2 C18 -17.85(5)
C38 Ru3 P2 C30 48.17(6)
C39 Ru3 P2 C30 -49.90(5)
C40 Ru3 P2 C30 141.48(5)
Ru1 Ru3 P2 C30 -54.34(16)
Ru2 Ru3 P2 C30 -140.56(4)
C6 C1 C2 C3 -0.3(2)
C1 C2 C3 C4 0.2(2)
C2 C3 C4 C5 -0.4(2)
C3 C4 C5 C6 0.6(2)
C2 C1 C6 C5 0.5(2)
C2 C1 C6 P1 176.64(11)
C4 C5 C6 C1 -0.7(2)
C4 C5 C6 P1 -176.80(10)
C12 P1 C6 C1 152.39(11)
C13 P1 C6 C1 46.84(12)
Ru2 P1 C6 C1 -76.90(12)
C12 P1 C6 C5 -31.60(11)
C13 P1 C6 C5 -137.14(11)
Ru2 P1 C6 C5 99.11(10)
C12 C7 C8 C9 -2.6(2)
C7 C8 C9 C10 1.2(2)
C8 C9 C10 C11 0.6(2)
C9 C10 C11 C12 -1.06(19)
C10 C11 C12 C7 -0.26(18)
C10 C11 C12 P1 179.77(9)
C8 C7 C12 C11 2.09(19)
C8 C7 C12 P1 -177.93(10)
C6 P1 C12 C11 119.28(11)
C13 P1 C12 C11 -134.37(10)
Ru2 P1 C12 C11 -3.29(12)
C6 P1 C12 C7 -60.70(11)
C13 P1 C12 C7 45.66(11)
Ru2 P1 C12 C7 176.73(8)
C12 P1 C13 C14 71.06(11)
C6 P1 C13 C14 174.24(10)
Ru2 P1 C13 C14 -64.66(11)
P1 C13 C14 C15 -79.49(14)
C13 C14 C15 C16 169.24(11)
C14 C15 C16 C17 -59.62(15)
C15 C16 C17 C18 -63.05(15)
C16 C17 C18 P2 168.47(9)
C24 P2 C18 C17 159.32(9)
C30 P2 C18 C17 55.19(10)
Ru3 P2 C18 C17 -74.45(9)
C24 C19 C20 C21 -0.1(2)
C19 C20 C21 C22 -1.0(2)
C20 C21 C22 C23 0.4(2)
C21 C22 C23 C24 1.3(2)
C20 C19 C24 C23 1.69(18)
C20 C19 C24 P2 -179.12(10)
C22 C23 C24 C19 -2.3(2)
C22 C23 C24 P2 178.48(12)
C18 P2 C24 C19 16.52(12)
C30 P2 C24 C19 122.23(11)
Ru3 P2 C24 C19 -112.87(10)
C18 P2 C24 C23 -164.28(10)
C30 P2 C24 C23 -58.58(11)
Ru3 P2 C24 C23 66.33(11)
C30 C25 C26 C27 -1.6(2)
C25 C26 C27 C28 0.9(2)
C26 C27 C28 C29 0.6(2)
C27 C28 C29 C30 -1.5(2)
C28 C29 C30 C25 0.78(19)
C28 C29 C30 P2 -178.39(10)
C26 C25 C30 C29 0.7(2)
C26 C25 C30 P2 179.95(11)
C24 P2 C30 C29 118.01(11)
C18 P2 C30 C29 -134.96(10)
Ru3 P2 C30 C29 -4.39(12)
C24 P2 C30 C25 -61.16(11)
C18 P2 C30 C25 45.87(11)
Ru3 P2 C30 C25 176.43(9)
C32 Ru1 C31 O1 -27.5(18)
C34 Ru1 C31 O1 -119.0(18)
C33 Ru1 C31 O1 64.1(18)
Ru2 Ru1 C31 O1 155.6(18)
Ru3 Ru1 C31 O1 152.9(17)
C31 Ru1 C32 O2 -25(2)
C34 Ru1 C32 O2 70(2)
C33 Ru1 C32 O2 -117(2)
Ru2 Ru1 C32 O2 145(2)
Ru3 Ru1 C32 O2 155(2)
C32 Ru1 C33 O3 48.8(13)
C31 Ru1 C33 O3 -50.1(13)
C34 Ru1 C33 O3 155.9(11)
Ru2 Ru1 C33 O3 -149.5(13)
Ru3 Ru1 C33 O3 149.0(13)
C32 Ru1 C34 O4 -27.4(11)
C31 Ru1 C34 O4 71.6(11)
C33 Ru1 C34 O4 -134.6(10)
Ru2 Ru1 C34 O4 170.5(11)
Ru3 Ru1 C34 O4 -127.6(11)
C36 Ru2 C35 O5 100(4)
C37 Ru2 C35 O5 -81(4)
P1 Ru2 C35 O5 -169(4)
Ru1 Ru2 C35 O5 14(4)
Ru3 Ru2 C35 O5 17(4)
C35 Ru2 C36 O6 37.9(8)
C37 Ru2 C36 O6 -134.1(8)
P1 Ru2 C36 O6 -57.7(8)
Ru1 Ru2 C36 O6 124.3(8)
Ru3 Ru2 C36 O6 -176.2(8)
C35 Ru2 C37 O7 -48.1(10)
C36 Ru2 C37 O7 123.9(10)
P1 Ru2 C37 O7 47.4(10)
Ru1 Ru2 C37 O7 -134.7(9)
Ru3 Ru2 C37 O7 165.8(9)
C39 Ru3 C38 O8 -165(3)
C40 Ru3 C38 O8 17(3)
P2 Ru3 C38 O8 106(3)
Ru1 Ru3 C38 O8 -78(3)
Ru2 Ru3 C38 O8 -62(3)
C38 Ru3 C39 O9 -55.2(10)
C40 Ru3 C39 O9 112.9(9)
P2 Ru3 C39 O9 40.1(10)
Ru1 Ru3 C39 O9 -140.2(10)
Ru2 Ru3 C39 O9 160.7(10)
C38 Ru3 C40 O10 50.2(7)
C39 Ru3 C40 O10 -118.0(7)
P2 Ru3 C40 O10 -45.2(7)
Ru1 Ru3 C40 O10 135.7(7)
Ru2 Ru3 C40 O10 -166.7(7)
